data_1548915
loop_
_publ_author_name
'Yamamoto, S.'
'Pirillo, J.'
'Hijikata, Y.'
'Zhang, Z.'
'Awaga, K.'

_publ_section_title
;
 Nanopore-induced host-guest charge transfer phenomena in a metal-organic
 framework.
;
_journal_issue 13
_journal_name_full 'Chemical science'
_journal_page_first 3282
_journal_page_last 3289
_journal_paper_doi 10.1039/c7sc05390h
_journal_volume 9
_journal_year 2018
_chemical_formula_moiety 'C78 H58 Mn3.5 N4 O24 S10'
_chemical_formula_sum 'C78 H58 Mn3.5 N4 O24 S10'
_chemical_formula_weight 1934.20
_chemical_properties_physical Moisture-sensitive
_space_group_crystal_system triclinic
_space_group_IT_number 2
_space_group_name_Hall '-P 1'
_space_group_name_H-M_alt 'P -1'
_symmetry_space_group_name_Hall '-P 1'
_symmetry_space_group_name_H-M 'P -1'
_atom_sites_solution_hydrogens geom
_atom_sites_solution_primary direct
_atom_sites_solution_secondary difmap
_audit_update_record
;
2017-12-19 deposited with the CCDC.
2018-02-14 downloaded from the CCDC.
;
_cell_angle_alpha 74.2500
_cell_angle_beta 71.7510
_cell_angle_gamma 82.3510
_cell_formula_units_Z 2
_cell_length_a 14.3800
_cell_length_b 15.3958
_cell_length_c 21.7726
_cell_measurement_reflns_used 11526
_cell_measurement_temperature 123
_cell_measurement_theta_max 27.49
_cell_measurement_theta_min 3.00
_cell_volume 4399.854
_computing_cell_refinement 'CrystalClear-SM Expert 2.0 r16'
_computing_data_collection 'CrystalClear-SM Expert 2.0 r16 (Rigaku, 2013)'
_computing_data_reduction 'CrystalClear-SM Expert 2.0 r16'
_computing_molecular_graphics 'CrystalStructure 4.2.2'
_computing_publication_material 'CrystalStructure 4.2.2 (Rigaku, 2016)'
_computing_structure_refinement 'SHELXL97 (Sheldrick, 2008)'
_computing_structure_solution 'SHELXS Version 2013/1 (Sheldrick, 2008)'
_diffrn_ambient_temperature 123
_diffrn_detector_area_resol_mean 29.257
_diffrn_measured_fraction_theta_full 0.911
_diffrn_measured_fraction_theta_max 0.911
_diffrn_measurement_device_type 'Rigaku Saturn70'
_diffrn_measurement_method \w
_diffrn_radiation_type 'Mo K\a'
_diffrn_radiation_wavelength 0.71075
_diffrn_reflns_av_R_equivalents 0.0367
_diffrn_reflns_Laue_measured_fraction_full 0.000
_diffrn_reflns_Laue_measured_fraction_max 0.000
_diffrn_reflns_limit_h_max 16
_diffrn_reflns_limit_h_min -18
_diffrn_reflns_limit_k_max 16
_diffrn_reflns_limit_k_min -19
_diffrn_reflns_limit_l_max 26
_diffrn_reflns_limit_l_min -28
_diffrn_reflns_number 33309
_diffrn_reflns_point_group_measured_fraction_full 0.000
_diffrn_reflns_point_group_measured_fraction_max 0.000
_diffrn_reflns_theta_full 27.380
_diffrn_reflns_theta_max 27.380
_diffrn_reflns_theta_min 2.996
_diffrn_standards_number 0
_exptl_absorpt_coefficient_mu 0.825
_exptl_absorpt_correction_T_max 0.725
_exptl_absorpt_correction_T_min 0.609
_exptl_absorpt_correction_type multi-scan
_exptl_absorpt_process_details 'REQAB (Rigaku, 1998)'
_exptl_crystal_colour 'deep green'
_exptl_crystal_density_diffrn 1.460
_exptl_crystal_density_method 'not measured'
_exptl_crystal_description Block
_exptl_crystal_F_000 3946.00
_exptl_crystal_preparation 'Magnetic properties'
_exptl_crystal_recrystallization_method 'Crystal sponge method'
_exptl_crystal_size_max 0.150
_exptl_crystal_size_mid 0.070
_exptl_crystal_size_min 0.060
_refine_diff_density_max 1.02
_refine_diff_density_min -0.90
_refine_ls_extinction_method none
_refine_ls_goodness_of_fit_ref 1.062
_refine_ls_hydrogen_treatment constr
_refine_ls_number_parameters 1114
_refine_ls_number_reflns 18183
_refine_ls_number_restraints 0
_refine_ls_R_factor_all 0.1090
_refine_ls_R_factor_gt 0.0801
_refine_ls_shift/su_max 0.000
_refine_ls_structure_factor_coef Fsqd
_refine_ls_weighting_details 'w = 1/[\s^2^(Fo^2^)+(0.1027P)^2^+9.1078P] where P=(Fo^2^+2Fc^2^)/3'
_refine_ls_weighting_scheme calc
_refine_ls_wR_factor_gt 0.2057
_refine_ls_wR_factor_ref 0.2324
_reflns_number_gt 12713
_reflns_number_total 18183
_reflns_threshold_expression F^2^>2.0\s(F^2^)
_cod_data_source_file c7sc05390h2.cif
_cod_data_source_block MnMOFTTF2mg-2
_cod_depositor_comments 'Adding full bibliography for 1548915--1548916.cif.'
_cod_original_cell_volume 4399.8543
_cod_database_code 1548915

loop_
_space_group_symop_id
_space_group_symop_operation_xyz
1 +X,+Y,+Z
2 -X,-Y,-Z

loop_
_atom_site_label
_atom_site_type_symbol
_atom_site_fract_x
_atom_site_fract_y
_atom_site_fract_z
_atom_site_U_iso_or_equiv
_atom_site_adp_type
_atom_site_occupancy
_atom_site_symmetry_multiplicity
_atom_site_calc_flag
_atom_site_refinement_flags
Mn1 Mn 0.5000 0.0000 0.5000 0.0267(2) Uani 1 2 d S
Mn2 Mn 0.67379(5) 0.19615(5) 0.27160(3) 0.02721(18) Uani 1 1 d .
Mn3 Mn 0.50319(5) 0.04502(5) 0.32568(3) 0.02768(18) Uani 1 1 d .
Mn4 Mn 0.85432(6) 0.36231(5) 0.20593(4) 0.0345(2) Uani 1 1 d .
S5 S 0.00629(14) 0.32229(13) 0.81063(9) 0.0625(5) Uani 1 1 d .
S6 S 0.09678(16) 0.21242(16) 0.71287(10) 0.0768(6) Uani 1 1 d .
S11 S -0.0653(2) 0.06164(15) 0.79252(17) 0.0985(9) Uani 1 1 d .
S12 S -0.15224(16) 0.16623(18) 0.89411(11) 0.0842(7) Uani 1 1 d .
S115 S 0.18192(15) 0.71458(13) 0.37919(13) 0.0744(6) Uani 1 1 d .
S116 S 0.22846(14) 0.56769(14) 0.30867(9) 0.0641(5) Uani 1 1 d .
S117 S 0.16423(11) 0.41929(11) 0.45055(8) 0.0503(4) Uani 1 1 d .
S118 S 0.11934(12) 0.56534(13) 0.52199(9) 0.0576(4) Uani 1 1 d .
S120 S -0.40401(19) -0.12108(16) 0.98320(14) 0.0885(7) Uani 1 1 d .
S122 S -0.4215(2) -0.00039(17) 1.07239(13) 0.0892(7) Uani 1 1 d .
O13 O 0.3485(3) 0.3750(3) 0.57834(18) 0.0467(10) Uani 1 1 d .
O14 O 0.4403(3) 0.6338(2) 0.34806(18) 0.0458(10) Uani 1 1 d .
O30 O 0.4727(2) 0.1385(2) 0.45282(16) 0.0324(7) Uani 1 1 d .
O31 O 0.5183(2) 0.1778(2) 0.34127(15) 0.0280(7) Uani 1 1 d .
O32 O 0.7169(2) 0.0618(2) 0.31544(16) 0.0331(8) Uani 1 1 d .
O33 O 0.5946(2) -0.0169(2) 0.39411(16) 0.0295(7) Uani 1 1 d .
O34 O 0.3761(2) -0.0478(2) 0.49100(17) 0.0352(8) Uani 1 1 d .
O35 O 0.3614(3) 0.0243(3) 0.38960(18) 0.0399(9) Uani 1 1 d .
O58 O 0.6577(3) 0.6540(3) -0.0417(2) 0.0687(15) Uani 1 1 d .
O59 O 0.7236(3) 0.3941(3) -0.0947(2) 0.0562(12) Uani 1 1 d .
O60 O 0.6304(3) 0.3162(2) 0.21066(17) 0.0377(8) Uani 1 1 d .
O61 O 0.7481(3) 0.4144(2) 0.14815(17) 0.0384(8) Uani 1 1 d .
O62 O 0.9281(3) 0.4841(3) 0.16175(19) 0.0473(10) Uani 1 1 d .
O83 O 0.8228(2) 0.2178(2) 0.21058(16) 0.0342(8) Uani 1 1 d .
O84 O 0.9418(3) 0.2872(2) 0.12643(17) 0.0400(9) Uani 1 1 d .
O85 O 0.9664(3) 0.3026(3) 0.2550(2) 0.0523(10) Uani 1 1 d .
O91 O 0.5234(3) -0.0769(3) 0.2932(2) 0.0548(11) Uani 1 1 d .
O92 O 1.1025(3) 0.1502(3) -0.06419(19) 0.0485(10) Uani 1 1 d .
O93 O 0.4460(3) 0.1285(3) 0.23414(17) 0.0404(9) Uani 1 1 d .
O94 O 0.6045(3) 0.1177(2) 0.22622(16) 0.0335(8) Uani 1 1 d .
O95 O -0.0721(3) -0.2387(3) 0.5655(2) 0.0555(12) Uani 1 1 d .
O98 O 0.7557(3) 0.3871(3) 0.29509(17) 0.0431(9) Uani 1 1 d .
O99 O 0.6969(2) 0.2495(2) 0.34590(16) 0.0335(8) Uani 1 1 d .
O103 O 1.0535(3) 0.0178(3) 0.33784(19) 0.0521(11) Uani 1 1 d .
N65 N 1.0477(6) 0.5309(5) 0.0713(3) 0.086(2) Uani 1 1 d .
N90 N 1.1207(4) 0.2832(4) 0.2608(3) 0.0563(14) Uani 1 1 d .
N106 N 0.5290(5) -0.1852(4) 0.2403(3) 0.0727(18) Uani 1 1 d .
C7 C 0.1114(6) 0.3597(6) 0.7477(4) 0.073(2) Uani 1 1 d .
H7 H 0.1387 0.4125 0.7452 0.088 Uiso 1 1 calc R
C8 C 0.1517(6) 0.3115(6) 0.7035(4) 0.072(2) Uani 1 1 d .
H8 H 0.2076 0.3297 0.6684 0.086 Uiso 1 1 calc R
C9 C 0.0059(5) 0.2215(5) 0.7871(3) 0.0510(15) Uani 1 1 d .
C10 C -0.0597(5) 0.1588(5) 0.8205(4) 0.0583(17) Uani 1 1 d .
C15 C 0.3845(4) 0.6896(4) 0.4680(2) 0.0372(12) Uani 1 1 d .
H15 H 0.4016 0.7345 0.4287 0.045 Uiso 1 1 calc R
C16 C 0.3548(4) 0.7122(4) 0.5290(2) 0.0364(11) Uani 1 1 d .
H16 H 0.3554 0.7719 0.5304 0.044 Uiso 1 1 calc R
C17 C 0.3234(4) 0.6451(3) 0.5894(2) 0.0326(11) Uani 1 1 d .
C18 C 0.3887(4) 0.5987(3) 0.4656(2) 0.0329(11) Uani 1 1 d .
C19 C 0.3275(3) 0.5556(4) 0.5875(2) 0.0331(11) Uani 1 1 d .
H19 H 0.3074 0.5112 0.6269 0.040 Uiso 1 1 calc R
C20 C 0.3618(3) 0.5316(3) 0.5263(2) 0.0297(10) Uani 1 1 d .
C21 C 0.3707(4) 0.4335(3) 0.5263(2) 0.0341(11) Uani 1 1 d .
C22 C 0.4079(3) 0.4105(3) 0.4608(2) 0.0306(10) Uani 1 1 d .
C23 C 0.4286(4) 0.4778(3) 0.4007(2) 0.0334(11) Uani 1 1 d .
C24 C 0.4193(4) 0.5757(4) 0.4007(2) 0.0351(11) Uani 1 1 d .
C25 C 0.4604(4) 0.4513(3) 0.3406(2) 0.0364(12) Uani 1 1 d .
H25 H 0.4712 0.4950 0.3005 0.044 Uiso 1 1 calc R
C26 C 0.4760(4) 0.3612(3) 0.3401(3) 0.0340(11) Uani 1 1 d .
H26 H 0.4970 0.3449 0.2996 0.041 Uiso 1 1 calc R
C27 C 0.4605(3) 0.2936(3) 0.3999(2) 0.0305(10) Uani 1 1 d .
C28 C 0.4263(3) 0.3178(3) 0.4601(2) 0.0311(10) Uani 1 1 d .
H28 H 0.4153 0.2735 0.5000 0.037 Uiso 1 1 calc R
C29 C 0.4865(3) 0.1957(3) 0.3980(2) 0.0272(9) Uani 1 1 d .
C36 C 0.3303(3) -0.0245(3) 0.4484(2) 0.0287(10) Uani 1 1 d .
C37 C 0.2297(3) -0.0595(3) 0.4675(2) 0.0300(10) Uani 1 1 d .
C38 C 0.1742(3) -0.0331(3) 0.4225(2) 0.0316(10) Uani 1 1 d .
H38 H 0.1976 0.0083 0.3819 0.038 Uiso 1 1 calc R
C39 C 0.1919(4) -0.1183(3) 0.5299(2) 0.0330(11) Uani 1 1 d .
H39 H 0.2265 -0.1316 0.5612 0.040 Uiso 1 1 calc R
C40 C 0.1028(4) -0.1567(3) 0.5452(3) 0.0366(12) Uani 1 1 d .
H40 H 0.0795 -0.1983 0.5857 0.044 Uiso 1 1 calc R
C41 C 0.0484(4) -0.1331(3) 0.4998(2) 0.0319(10) Uani 1 1 d .
C42 C 0.5328(4) 0.1469(3) 0.2012(2) 0.0342(11) Uani 1 1 d .
C43 C 0.4839(4) 0.2518(4) 0.1042(2) 0.0366(11) Uani 1 1 d .
H43 H 0.4183 0.2449 0.1286 0.044 Uiso 1 1 calc R
C44 C 0.6069(4) 0.3203(4) 0.0044(2) 0.0364(11) Uani 1 1 d .
C45 C 0.5081(4) 0.3102(4) 0.0403(2) 0.0342(11) Uani 1 1 d .
C46 C 0.6377(4) 0.3869(4) -0.0620(3) 0.0410(12) Uani 1 1 d .
C47 C 0.6806(4) 0.2698(4) 0.0300(3) 0.0405(12) Uani 1 1 d .
H47 H 0.7460 0.2747 0.0048 0.049 Uiso 1 1 calc R
C48 C 0.6559(4) 0.2124(4) 0.0929(2) 0.0375(12) Uani 1 1 d .
H48 H 0.7046 0.1789 0.1103 0.045 Uiso 1 1 calc R
C49 C 0.5560(4) 0.2047(4) 0.1312(2) 0.0355(11) Uani 1 1 d .
C50 C 0.4874(4) 0.4292(4) 0.1669(2) 0.0402(12) Uani 1 1 d .
H50 H 0.4695 0.3809 0.2039 0.048 Uiso 1 1 calc R
C51 C 0.4146(4) 0.4840(4) 0.1436(2) 0.0416(13) Uani 1 1 d .
H51 H 0.3488 0.4743 0.1660 0.050 Uiso 1 1 calc R
C52 C 0.4417(4) 0.5544(4) 0.0858(3) 0.0370(11) Uani 1 1 d .
C53 C 0.5415(4) 0.5681(4) 0.0522(2) 0.0361(12) Uani 1 1 d .
C54 C 0.5715(4) 0.6393(4) -0.0123(3) 0.0424(13) Uani 1 1 d .
C55 C 0.6130(4) 0.5159(4) 0.0783(2) 0.0366(11) Uani 1 1 d .
H55 H 0.6787 0.5278 0.0575 0.044 Uiso 1 1 calc R
C56 C 0.5868(4) 0.4449(3) 0.1361(2) 0.0362(11) Uani 1 1 d .
C57 C 0.6627(4) 0.3873(3) 0.1669(2) 0.0344(11) Uani 1 1 d .
C63 C 0.8982(7) 0.6071(5) 0.0703(5) 0.084(3) Uani 1 1 d .
H63A H 0.9257 0.6183 0.0228 0.101 Uiso 1 1 calc R
H63B H 0.8958 0.6619 0.0840 0.101 Uiso 1 1 calc R
H63C H 0.8331 0.5867 0.0829 0.101 Uiso 1 1 calc R
C64 C 0.4878(7) -0.2329(5) 0.2055(4) 0.084(3) Uani 1 1 d .
H64A H 0.4763 -0.1913 0.1665 0.101 Uiso 1 1 calc R
H64B H 0.4270 -0.2576 0.2347 0.101 Uiso 1 1 calc R
H64C H 0.5332 -0.2809 0.1925 0.101 Uiso 1 1 calc R
C66 C 1.0990(7) 0.5924(6) 0.0091(3) 0.081(3) Uani 1 1 d .
H66A H 1.0934 0.6523 0.0155 0.098 Uiso 1 1 calc R
H66B H 1.0703 0.5924 -0.0253 0.098 Uiso 1 1 calc R
H66C H 1.1669 0.5727 -0.0039 0.098 Uiso 1 1 calc R
C67 C 1.1145(5) 0.4547(5) 0.1058(4) 0.0639(18) Uani 1 1 d .
H67A H 1.0897 0.3966 0.1138 0.077 Uiso 1 1 calc R
H67B H 1.1136 0.4656 0.1474 0.077 Uiso 1 1 calc R
H67C H 1.1806 0.4562 0.0770 0.077 Uiso 1 1 calc R
C68 C 0.6854(3) 0.0004(3) 0.3667(2) 0.0264(9) Uani 1 1 d .
C69 C 0.7600(3) -0.0539(3) 0.3987(2) 0.0303(10) Uani 1 1 d .
C70 C 0.7328(4) -0.1282(3) 0.4525(3) 0.0339(11) Uani 1 1 d .
H70 H 0.6707 -0.1499 0.4641 0.041 Uiso 1 1 calc R
C71 C 0.7966(4) -0.1704(3) 0.4891(3) 0.0383(12) Uani 1 1 d .
H71 H 0.7770 -0.2194 0.5253 0.046 Uiso 1 1 calc R
C72 C 0.8904(4) -0.1391(3) 0.4715(3) 0.0338(11) Uani 1 1 d .
C73 C 0.9218(3) -0.0692(3) 0.4132(2) 0.0299(10) Uani 1 1 d .
C74 C 0.8563(3) -0.0275(3) 0.3775(2) 0.0296(10) Uani 1 1 d .
H74 H 0.8769 0.0184 0.3391 0.036 Uiso 1 1 calc R
C75 C 0.8697(4) -0.0113(3) 0.1310(2) 0.0363(11) Uani 1 1 d .
H75 H 0.8365 -0.0637 0.1543 0.044 Uiso 1 1 calc R
C76 C 0.8562(4) 0.0605(4) 0.1605(2) 0.0369(12) Uani 1 1 d .
H76 H 0.8139 0.0561 0.2033 0.044 Uiso 1 1 calc R
C77 C 0.9056(4) 0.1392(4) 0.1263(2) 0.0334(11) Uani 1 1 d .
C78 C 0.9709(4) 0.1453(4) 0.0630(2) 0.0344(11) Uani 1 1 d .
H78 H 1.0055 0.1972 0.0408 0.041 Uiso 1 1 calc R
C79 C 0.9846(4) 0.0730(3) 0.0326(2) 0.0344(11) Uani 1 1 d .
C80 C 0.9331(4) -0.0058(3) 0.0664(2) 0.0339(11) Uani 1 1 d .
C81 C 1.0554(4) 0.0823(4) -0.0358(2) 0.0373(12) Uani 1 1 d .
C82 C 0.8907(4) 0.2197(4) 0.1558(2) 0.0350(11) Uani 1 1 d .
C86 C 1.0324(5) 0.3238(4) 0.2728(3) 0.0457(14) Uani 1 1 d .
C87 C 1.0129(6) 0.3982(5) 0.3085(3) 0.0602(17) Uani 1 1 d .
H87A H 1.0271 0.3758 0.3504 0.072 Uiso 1 1 calc R
H87B H 0.9452 0.4192 0.3162 0.072 Uiso 1 1 calc R
H87C H 1.0538 0.4473 0.2817 0.072 Uiso 1 1 calc R
C88 C 1.1411(6) 0.2105(6) 0.2238(5) 0.086(3) Uani 1 1 d .
H88A H 1.1323 0.2353 0.1804 0.104 Uiso 1 1 calc R
H88B H 1.0967 0.1632 0.2480 0.104 Uiso 1 1 calc R
H88C H 1.2073 0.1864 0.2193 0.104 Uiso 1 1 calc R
C89 C 1.2019(5) 0.3052(6) 0.2798(4) 0.080(2) Uani 1 1 d .
H89A H 1.1828 0.2984 0.3272 0.096 Uiso 1 1 calc R
H89B H 1.2185 0.3664 0.2575 0.096 Uiso 1 1 calc R
H89C H 1.2577 0.2651 0.2673 0.096 Uiso 1 1 calc R
C96 C -0.0457(4) -0.1759(4) 0.5159(3) 0.0377(12) Uani 1 1 d .
C97 C 0.2871(4) 0.6727(4) 0.6547(2) 0.0330(11) Uani 1 1 d .
C100 C 0.0829(3) -0.0697(3) 0.4391(2) 0.0298(10) Uani 1 1 d .
C101 C 0.6235(7) -0.2222(6) 0.2530(5) 0.088(3) Uani 1 1 d .
H10A H 0.6150 -0.2389 0.3001 0.105 Uiso 1 1 calc R
H10B H 0.6714 -0.1772 0.2317 0.105 Uiso 1 1 calc R
H10C H 0.6454 -0.2745 0.2352 0.105 Uiso 1 1 calc R
C102 C 1.0219(4) -0.0361(4) 0.3918(2) 0.0342(11) Uani 1 1 d .
C104 C 0.4837(6) -0.1160(4) 0.2652(3) 0.0589(17) Uani 1 1 d .
C105 C 0.3831(6) -0.0827(6) 0.2564(5) 0.080(2) Uani 1 1 d .
H10D H 0.3658 -0.0246 0.2665 0.096 Uiso 1 1 calc R
H10E H 0.3353 -0.1248 0.2861 0.096 Uiso 1 1 calc R
H10F H 0.3845 -0.0776 0.2112 0.096 Uiso 1 1 calc R
C107 C 0.1641(4) 0.5358(4) 0.4444(3) 0.0480(14) Uani 1 1 d .
C108 C 0.1901(4) 0.5969(4) 0.3862(3) 0.0499(15) Uani 1 1 d .
C109 C -0.2028(11) 0.0664(10) 0.9029(9) 0.168(8) Uani 1 1 d .
H109 H -0.2564 0.0452 0.9390 0.202 Uiso 1 1 calc R
C110 C -0.1619(12) 0.0204(9) 0.8559(10) 0.169(8) Uani 1 1 d .
H110 H -0.1870 -0.0336 0.8585 0.203 Uiso 1 1 calc R
C111 C 0.0941(5) 0.3941(5) 0.5338(3) 0.0596(17) Uani 1 1 d .
H111 H 0.0710 0.3367 0.5550 0.072 Uiso 1 1 calc R
C112 C 0.0744(5) 0.4599(5) 0.5662(3) 0.0624(18) Uani 1 1 d .
H112 H 0.0378 0.4496 0.6108 0.075 Uiso 1 1 calc R
C113 C 0.1897(7) 0.7420(7) 0.2951(6) 0.101(4) Uani 1 1 d .
H113 H 0.1786 0.8014 0.2729 0.121 Uiso 1 1 calc R
C114 C 0.2122(7) 0.6759(7) 0.2626(5) 0.093(3) Uani 1 1 d .
H114 H 0.2187 0.6879 0.2173 0.112 Uiso 1 1 calc R
C119 C 0.9645(7) 0.5318(5) 0.1056(4) 0.081(3) Uani 1 1 d .
C121 C -0.3295(7) -0.0858(7) 1.0695(6) 0.096(3) Uani 1 1 d .
H121 H -0.2866 -0.0936 1.0951 0.116 Uiso 1 1 calc R
C124 C -0.3222(7) -0.1405(7) 1.0291(5) 0.098(3) Uani 1 1 d .
H124 H -0.2743 -0.1874 1.0261 0.118 Uiso 1 1 calc R
C125 C -0.4632(6) -0.0257(5) 1.0119(4) 0.070(2) Uani 1 1 d .

loop_
_atom_site_aniso_label
_atom_site_aniso_U_11
_atom_site_aniso_U_22
_atom_site_aniso_U_33
_atom_site_aniso_U_23
_atom_site_aniso_U_13
_atom_site_aniso_U_12
Mn1 0.0235(5) 0.0306(5) 0.0253(5) 0.0000(4) -0.0113(4) -0.0030(4)
Mn2 0.0278(4) 0.0289(4) 0.0217(3) -0.0044(3) -0.0042(3) -0.0016(3)
Mn3 0.0252(4) 0.0326(4) 0.0253(3) -0.0042(3) -0.0093(3) -0.0029(3)
Mn4 0.0387(4) 0.0352(4) 0.0266(4) -0.0070(3) -0.0037(3) -0.0069(3)
S5 0.0658(11) 0.0668(11) 0.0593(10) -0.0303(9) -0.0119(8) -0.0028(9)
S6 0.0750(13) 0.0991(16) 0.0578(11) -0.0416(11) -0.0079(9) 0.0096(11)
S11 0.1059(19) 0.0630(13) 0.168(3) -0.0424(15) -0.094(2) 0.0184(13)
S12 0.0640(12) 0.1081(18) 0.0607(12) 0.0060(11) -0.0116(10) -0.0084(12)
S115 0.0635(12) 0.0489(10) 0.1144(17) -0.0109(10) -0.0409(12) 0.0023(9)
S116 0.0583(11) 0.0785(12) 0.0551(10) -0.0083(9) -0.0211(8) -0.0075(9)
S117 0.0406(8) 0.0514(9) 0.0584(9) -0.0163(7) -0.0106(7) -0.0033(7)
S118 0.0436(9) 0.0737(11) 0.0655(10) -0.0339(9) -0.0185(8) 0.0046(8)
S120 0.0899(16) 0.0712(14) 0.1116(19) -0.0382(13) -0.0245(14) -0.0078(12)
S122 0.1001(18) 0.0879(16) 0.0929(17) -0.0289(13) -0.0341(14) -0.0211(14)
O13 0.065(3) 0.036(2) 0.0300(19) -0.0030(15) -0.0034(18) -0.0081(19)
O14 0.067(3) 0.036(2) 0.0285(18) -0.0033(15) -0.0093(18) -0.0008(19)
O30 0.0320(18) 0.0317(18) 0.0284(17) -0.0004(13) -0.0090(14) 0.0015(14)
O31 0.0263(17) 0.0300(17) 0.0256(16) -0.0060(13) -0.0054(13) -0.0007(13)
O32 0.0285(18) 0.0377(19) 0.0267(16) -0.0043(14) -0.0037(13) 0.0016(15)
O33 0.0220(16) 0.0340(18) 0.0332(17) -0.0049(14) -0.0117(13) -0.0009(14)
O34 0.0288(18) 0.043(2) 0.0389(19) -0.0060(15) -0.0177(15) -0.0064(15)
O35 0.0269(18) 0.054(2) 0.0373(19) -0.0028(17) -0.0112(15) -0.0101(16)
O58 0.036(2) 0.092(4) 0.047(2) 0.032(2) -0.0068(19) -0.009(2)
O59 0.036(2) 0.068(3) 0.042(2) 0.013(2) -0.0025(18) -0.006(2)
O60 0.040(2) 0.0357(19) 0.0306(18) 0.0000(14) -0.0076(15) -0.0008(16)
O61 0.040(2) 0.040(2) 0.0303(18) -0.0004(15) -0.0086(15) -0.0081(16)
O62 0.058(3) 0.040(2) 0.039(2) -0.0002(16) -0.0075(18) -0.0194(19)
O83 0.0308(18) 0.0402(19) 0.0274(17) -0.0102(14) 0.0004(14) -0.0051(15)
O84 0.041(2) 0.042(2) 0.0302(18) -0.0082(15) 0.0013(15) -0.0089(17)
O85 0.060(3) 0.049(2) 0.051(2) -0.0070(19) -0.023(2) -0.006(2)
O91 0.069(3) 0.051(2) 0.056(3) -0.018(2) -0.026(2) -0.012(2)
O92 0.054(2) 0.040(2) 0.037(2) -0.0133(17) 0.0128(18) -0.0126(18)
O93 0.041(2) 0.051(2) 0.0274(17) -0.0011(16) -0.0118(15) -0.0086(17)
O94 0.038(2) 0.0359(18) 0.0285(17) -0.0078(14) -0.0140(15) 0.0005(15)
O95 0.040(2) 0.050(2) 0.065(3) 0.025(2) -0.027(2) -0.0167(19)
O98 0.051(2) 0.045(2) 0.0282(18) -0.0092(16) -0.0022(16) -0.0065(18)
O99 0.0328(18) 0.0373(19) 0.0300(17) -0.0118(14) -0.0069(14) 0.0013(15)
O103 0.034(2) 0.077(3) 0.038(2) 0.014(2) -0.0150(17) -0.023(2)
N65 0.106(5) 0.102(5) 0.044(3) -0.023(3) 0.015(3) -0.070(5)
N90 0.046(3) 0.063(3) 0.057(3) -0.012(3) -0.012(2) -0.007(3)
N106 0.101(5) 0.056(4) 0.068(4) -0.016(3) -0.029(4) -0.015(4)
C7 0.080(5) 0.072(5) 0.062(5) 0.003(4) -0.023(4) -0.015(4)
C8 0.069(5) 0.086(6) 0.047(4) -0.007(4) -0.009(3) -0.002(4)
C9 0.049(4) 0.060(4) 0.048(3) -0.022(3) -0.014(3) 0.005(3)
C10 0.062(4) 0.053(4) 0.069(4) -0.020(3) -0.032(4) 0.007(3)
C15 0.045(3) 0.036(3) 0.029(2) -0.006(2) -0.012(2) 0.002(2)
C16 0.040(3) 0.034(3) 0.033(3) -0.009(2) -0.009(2) 0.003(2)
C17 0.029(3) 0.035(3) 0.034(3) -0.009(2) -0.010(2) -0.001(2)
C18 0.029(3) 0.033(3) 0.034(2) -0.005(2) -0.010(2) 0.002(2)
C19 0.029(3) 0.041(3) 0.025(2) -0.006(2) -0.0041(19) 0.002(2)
C20 0.025(2) 0.032(2) 0.031(2) -0.0085(19) -0.0083(19) 0.0023(19)
C21 0.036(3) 0.038(3) 0.024(2) -0.0012(19) -0.007(2) -0.005(2)
C22 0.024(2) 0.038(3) 0.029(2) -0.008(2) -0.0077(18) 0.000(2)
C23 0.026(2) 0.036(3) 0.033(2) -0.003(2) -0.008(2) 0.001(2)
C24 0.032(3) 0.038(3) 0.029(2) 0.001(2) -0.009(2) -0.003(2)
C25 0.049(3) 0.030(3) 0.027(2) -0.0037(19) -0.011(2) 0.003(2)
C26 0.036(3) 0.029(2) 0.036(3) -0.007(2) -0.012(2) 0.003(2)
C27 0.027(2) 0.033(2) 0.027(2) -0.0066(19) -0.0053(19) 0.003(2)
C28 0.027(2) 0.034(3) 0.030(2) -0.0063(19) -0.0055(19) -0.005(2)
C29 0.024(2) 0.030(2) 0.027(2) -0.0055(18) -0.0088(18) 0.0015(19)
C36 0.022(2) 0.033(2) 0.032(2) -0.0042(19) -0.0102(19) -0.0056(19)
C37 0.027(2) 0.031(2) 0.034(2) -0.0052(19) -0.016(2) 0.002(2)
C38 0.027(2) 0.036(3) 0.031(2) -0.006(2) -0.0073(19) -0.004(2)
C39 0.033(3) 0.033(3) 0.033(2) -0.002(2) -0.016(2) 0.001(2)
C40 0.028(3) 0.033(3) 0.042(3) 0.002(2) -0.009(2) -0.003(2)
C41 0.027(2) 0.033(3) 0.033(2) -0.001(2) -0.011(2) -0.004(2)
C42 0.041(3) 0.033(3) 0.028(2) -0.0045(19) -0.013(2) 0.001(2)
C43 0.037(3) 0.043(3) 0.026(2) -0.004(2) -0.008(2) -0.003(2)
C44 0.037(3) 0.039(3) 0.027(2) 0.002(2) -0.009(2) -0.004(2)
C45 0.036(3) 0.039(3) 0.026(2) -0.004(2) -0.010(2) -0.002(2)
C46 0.039(3) 0.045(3) 0.033(3) 0.000(2) -0.007(2) -0.008(2)
C47 0.033(3) 0.048(3) 0.034(3) -0.003(2) -0.007(2) -0.004(2)
C48 0.040(3) 0.042(3) 0.029(2) -0.003(2) -0.013(2) -0.002(2)
C49 0.038(3) 0.042(3) 0.027(2) -0.004(2) -0.013(2) -0.007(2)
C50 0.050(3) 0.042(3) 0.025(2) 0.000(2) -0.012(2) -0.004(2)
C51 0.042(3) 0.046(3) 0.028(2) 0.004(2) -0.005(2) -0.010(2)
C52 0.038(3) 0.041(3) 0.032(3) -0.006(2) -0.012(2) -0.001(2)
C53 0.033(3) 0.044(3) 0.023(2) 0.002(2) -0.007(2) -0.001(2)
C54 0.039(3) 0.055(3) 0.027(2) 0.000(2) -0.009(2) -0.002(3)
C55 0.036(3) 0.041(3) 0.028(2) -0.001(2) -0.007(2) -0.008(2)
C56 0.045(3) 0.035(3) 0.024(2) -0.0009(19) -0.009(2) -0.005(2)
C57 0.046(3) 0.033(3) 0.023(2) -0.0041(19) -0.009(2) -0.006(2)
C63 0.107(7) 0.061(5) 0.107(7) -0.007(4) -0.072(6) -0.008(5)
C64 0.134(8) 0.066(5) 0.065(5) -0.022(4) -0.030(5) -0.035(5)
C66 0.100(6) 0.094(6) 0.039(4) 0.002(4) -0.004(4) -0.045(5)
C67 0.052(4) 0.077(5) 0.056(4) -0.011(4) -0.012(3) 0.001(4)
C68 0.024(2) 0.025(2) 0.031(2) -0.0071(18) -0.0086(18) -0.0014(18)
C69 0.023(2) 0.033(2) 0.034(2) -0.006(2) -0.0081(19) -0.0042(19)
C70 0.024(2) 0.031(3) 0.043(3) -0.003(2) -0.009(2) -0.003(2)
C71 0.029(3) 0.030(3) 0.052(3) 0.000(2) -0.015(2) -0.003(2)
C72 0.027(2) 0.030(2) 0.042(3) -0.003(2) -0.012(2) 0.000(2)
C73 0.021(2) 0.033(2) 0.036(2) -0.008(2) -0.0090(19) -0.0018(19)
C74 0.025(2) 0.036(3) 0.028(2) -0.0069(19) -0.0073(18) -0.005(2)
C75 0.038(3) 0.033(3) 0.029(2) -0.005(2) 0.000(2) -0.002(2)
C76 0.035(3) 0.045(3) 0.025(2) -0.008(2) -0.001(2) -0.003(2)
C77 0.029(3) 0.040(3) 0.028(2) -0.013(2) -0.0019(19) 0.002(2)
C78 0.031(3) 0.038(3) 0.031(2) -0.010(2) -0.002(2) -0.002(2)
C79 0.034(3) 0.033(3) 0.029(2) -0.007(2) -0.003(2) 0.003(2)
C80 0.033(3) 0.034(3) 0.029(2) -0.010(2) -0.003(2) 0.005(2)
C81 0.037(3) 0.039(3) 0.029(2) -0.009(2) 0.001(2) 0.001(2)
C82 0.030(3) 0.044(3) 0.027(2) -0.011(2) -0.0028(19) 0.001(2)
C86 0.046(3) 0.046(3) 0.039(3) -0.002(2) -0.011(3) -0.001(3)
C87 0.079(5) 0.057(4) 0.051(4) -0.013(3) -0.029(3) 0.000(4)
C88 0.078(6) 0.074(6) 0.089(6) -0.021(5) 0.001(5) 0.002(4)
C89 0.054(4) 0.098(6) 0.079(5) -0.003(5) -0.021(4) -0.011(4)
C96 0.028(3) 0.036(3) 0.041(3) 0.004(2) -0.011(2) -0.004(2)
C97 0.031(3) 0.040(3) 0.028(2) -0.010(2) -0.0087(19) 0.003(2)
C100 0.025(2) 0.034(3) 0.032(2) -0.0066(19) -0.0120(19) -0.002(2)
C101 0.104(7) 0.072(5) 0.098(7) -0.025(5) -0.045(6) 0.007(5)
C102 0.027(2) 0.045(3) 0.029(2) -0.004(2) -0.0082(19) -0.007(2)
C104 0.073(5) 0.046(4) 0.056(4) -0.014(3) -0.013(3) -0.009(3)
C105 0.067(5) 0.089(6) 0.094(6) -0.028(5) -0.028(5) -0.015(4)
C107 0.035(3) 0.050(3) 0.067(4) -0.025(3) -0.018(3) 0.002(3)
C108 0.043(3) 0.046(3) 0.065(4) -0.014(3) -0.024(3) 0.003(3)
C109 0.118(11) 0.111(11) 0.194(17) 0.050(10) 0.011(10) -0.051(9)
C110 0.131(13) 0.069(8) 0.27(2) 0.023(10) -0.052(13) -0.044(8)
C111 0.048(4) 0.066(4) 0.059(4) -0.011(3) -0.010(3) -0.006(3)
C112 0.048(4) 0.090(5) 0.049(4) -0.018(4) -0.013(3) -0.003(4)
C113 0.095(7) 0.080(6) 0.132(9) 0.033(6) -0.081(7) -0.026(6)
C114 0.088(7) 0.099(7) 0.086(6) 0.024(6) -0.045(5) -0.030(6)
C119 0.128(7) 0.074(5) 0.047(4) -0.013(3) -0.010(4) -0.069(5)
C121 0.084(7) 0.091(7) 0.110(8) -0.011(6) -0.030(6) -0.014(5)
C124 0.079(6) 0.096(7) 0.116(8) -0.021(6) -0.023(6) -0.012(5)
C125 0.082(6) 0.059(5) 0.077(5) -0.022(4) -0.025(4) -0.013(4)

loop_
_atom_type_symbol
_atom_type_description
_atom_type_scat_dispersion_real
_atom_type_scat_dispersion_imag
_atom_type_scat_source
Mn Mn 0.3368 0.7283
;
International Tables for Crystallography
(Vol. C, Tables 4.2.6.8 and 6.1.1.4)
;
C C 0.0033 0.0016
;
International Tables for Crystallography
(Vol. C, Tables 4.2.6.8 and 6.1.1.4)
;
O O 0.0106 0.0060
;
International Tables for Crystallography
(Vol. C, Tables 4.2.6.8 and 6.1.1.4)
;
N N 0.0061 0.0033
;
International Tables for Crystallography
(Vol. C, Tables 4.2.6.8 and 6.1.1.4)
;
S S 0.1246 0.1234
;
International Tables for Crystallography
(Vol. C, Tables 4.2.6.8 and 6.1.1.4)
;
H H 0.0000 0.0000
;
International Tables for Crystallography
(Vol. C, Table 6.1.1.4)
;

loop_
_geom_angle_atom_site_label_1
_geom_angle_atom_site_label_2
_geom_angle_atom_site_label_3
_geom_angle
_geom_angle_site_symmetry_1
_geom_angle_site_symmetry_3
O34 Mn1 O34 180.00(7) . 2_656
O34 Mn1 O30 84.33(13) . 2_656
O34 Mn1 O30 95.67(13) 2_656 2_656
O34 Mn1 O30 95.67(13) . .
O34 Mn1 O30 84.33(13) 2_656 .
O30 Mn1 O30 180.0 2_656 .
O34 Mn1 O33 92.04(12) . .
O34 Mn1 O33 87.96(13) 2_656 .
O30 Mn1 O33 93.00(12) 2_656 .
O30 Mn1 O33 87.00(12) . .
O34 Mn1 O33 87.96(12) . 2_656
O34 Mn1 O33 92.04(12) 2_656 2_656
O30 Mn1 O33 87.00(12) 2_656 2_656
O30 Mn1 O33 93.00(12) . 2_656
O33 Mn1 O33 180.0 . 2_656
O60 Mn2 O32 166.93(14) . .
O60 Mn2 O99 99.75(14) . .
O32 Mn2 O99 93.24(13) . .
O60 Mn2 O83 88.43(14) . .
O32 Mn2 O83 89.74(13) . .
O99 Mn2 O83 91.45(13) . .
O60 Mn2 O94 88.77(14) . .
O32 Mn2 O94 79.53(13) . .
O99 Mn2 O94 158.74(13) . .
O83 Mn2 O94 108.34(13) . .
O60 Mn2 O31 92.02(13) . .
O32 Mn2 O31 90.71(12) . .
O99 Mn2 O31 84.55(12) . .
O83 Mn2 O31 176.00(13) . .
O94 Mn2 O31 75.65(12) . .
O35 Mn3 O91 97.13(17) . .
O35 Mn3 O31 97.03(14) . .
O91 Mn3 O31 165.81(15) . .
O35 Mn3 O33 102.00(13) . .
O91 Mn3 O33 89.73(15) . .
O31 Mn3 O33 88.23(12) . .
O35 Mn3 O94 148.97(14) . .
O91 Mn3 O94 91.14(15) . .
O31 Mn3 O94 76.16(12) . .
O33 Mn3 O94 107.92(12) . .
O35 Mn3 O93 92.86(13) . .
O91 Mn3 O93 92.47(15) . .
O31 Mn3 O93 85.91(13) . .
O33 Mn3 O93 164.59(12) . .
O94 Mn3 O93 56.81(12) . .
O98 Mn4 O62 102.85(16) . .
O98 Mn4 O85 92.20(16) . .
O62 Mn4 O85 91.47(16) . .
O98 Mn4 O61 93.41(15) . .
O62 Mn4 O61 89.77(15) . .
O85 Mn4 O61 173.84(16) . .
O98 Mn4 O84 160.41(14) . .
O62 Mn4 O84 96.53(15) . .
O85 Mn4 O84 84.41(15) . .
O61 Mn4 O84 89.46(14) . .
O98 Mn4 O83 103.05(13) . .
O62 Mn4 O83 154.09(14) . .
O85 Mn4 O83 87.34(15) . .
O61 Mn4 O83 88.91(13) . .
O84 Mn4 O83 57.59(12) . .
O98 Mn4 C82 132.12(15) . .
O62 Mn4 C82 125.01(16) . .
O85 Mn4 C82 85.78(16) . .
O61 Mn4 C82 88.57(15) . .
O84 Mn4 C82 28.50(13) . .
O83 Mn4 C82 29.10(13) . .
C7 S5 C9 94.8(4) . .
C8 S6 C9 94.8(3) . .
C110 S11 C10 95.4(7) . .
C109 S12 C10 94.8(7) . .
C113 S115 C108 93.7(5) . .
C114 S116 C108 94.9(5) . .
C111 S117 C107 94.5(3) . .
C112 S118 C107 94.5(3) . .
C124 S120 C125 94.5(5) . .
C121 S122 C125 94.1(5) . .
C29 O30 Mn1 144.4(3) . .
C29 O31 Mn3 122.7(3) . .
C29 O31 Mn2 125.8(3) . .
Mn3 O31 Mn2 95.50(12) . .
C68 O32 Mn2 138.5(3) . .
C68 O33 Mn3 112.2(3) . .
C68 O33 Mn1 125.8(3) . .
Mn3 O33 Mn1 105.97(13) . .
C36 O34 Mn1 133.3(3) . .
C36 O35 Mn3 131.3(3) . .
C57 O60 Mn2 143.0(4) . .
C57 O61 Mn4 122.7(3) . .
C119 O62 Mn4 138.8(4) . .
C82 O83 Mn2 151.2(3) . .
C82 O83 Mn4 90.1(3) . .
Mn2 O83 Mn4 106.86(14) . .
C82 O84 Mn4 91.0(3) . .
C86 O85 Mn4 141.3(4) . .
C104 O91 Mn3 138.8(5) . .
C42 O93 Mn3 89.1(3) . .
C42 O94 Mn2 125.6(3) . .
C42 O94 Mn3 92.7(3) . .
Mn2 O94 Mn3 94.61(12) . .
C97 O98 Mn4 125.5(3) 2_666 .
C97 O99 Mn2 131.4(3) 2_666 .
C119 N65 C66 131.6(9) . .
C119 N65 C67 111.9(7) . .
C66 N65 C67 116.0(7) . .
C86 N90 C89 124.7(6) . .
C86 N90 C88 118.4(6) . .
C89 N90 C88 116.8(6) . .
C104 N106 C64 124.3(8) . .
C104 N106 C101 118.3(7) . .
C64 N106 C101 117.1(7) . .
C8 C7 S5 118.3(7) . .
C8 C7 H7 120.9 . .
S5 C7 H7 120.9 . .
C7 C8 S6 117.8(6) . .
C7 C8 H8 121.1 . .
S6 C8 H8 121.1 . .
C10 C9 S6 122.3(5) . .
C10 C9 S5 123.7(5) . .
S6 C9 S5 114.0(4) . .
C9 C10 S12 123.5(5) . .
C9 C10 S11 123.2(6) . .
S12 C10 S11 113.3(4) . .
C16 C15 C18 120.1(5) . .
C16 C15 H15 120.0 . .
C18 C15 H15 120.0 . .
C15 C16 C17 120.7(5) . .
C15 C16 H16 119.6 . .
C17 C16 H16 119.6 . .
C19 C17 C16 119.5(5) . .
C19 C17 C97 121.2(4) . .
C16 C17 C97 119.3(5) . .
C15 C18 C20 118.8(5) . .
C15 C18 C24 119.6(4) . .
C20 C18 C24 121.6(5) . .
C17 C19 C20 120.1(5) . .
C17 C19 H19 120.0 . .
C20 C19 H19 120.0 . .
C19 C20 C18 120.7(5) . .
C19 C20 C21 118.7(4) . .
C18 C20 C21 120.6(4) . .
O13 C21 C22 121.5(5) . .
O13 C21 C20 121.2(5) . .
C22 C21 C20 117.3(4) . .
C23 C22 C28 120.4(4) . .
C23 C22 C21 121.6(5) . .
C28 C22 C21 118.0(4) . .
C25 C23 C22 118.5(5) . .
C25 C23 C24 120.4(4) . .
C22 C23 C24 121.0(5) . .
O14 C24 C18 121.8(5) . .
O14 C24 C23 120.6(5) . .
C18 C24 C23 117.6(4) . .
C26 C25 C23 120.8(5) . .
C26 C25 H25 119.6 . .
C23 C25 H25 119.6 . .
C25 C26 C27 120.9(5) . .
C25 C26 H26 119.6 . .
C27 C26 H26 119.6 . .
C28 C27 C26 119.5(5) . .
C28 C27 C29 120.6(4) . .
C26 C27 C29 119.8(4) . .
C27 C28 C22 119.7(4) . .
C27 C28 H28 120.2 . .
C22 C28 H28 120.2 . .
O30 C29 O31 125.2(4) . .
O30 C29 C27 117.1(4) . .
O31 C29 C27 117.7(4) . .
O34 C36 O35 126.2(4) . .
O34 C36 C37 117.3(4) . .
O35 C36 C37 116.4(4) . .
C38 C37 C39 120.1(4) . .
C38 C37 C36 119.6(4) . .
C39 C37 C36 120.4(4) . .
C37 C38 C100 119.3(4) . .
C37 C38 H38 120.4 . .
C100 C38 H38 120.4 . .
C40 C39 C37 120.2(5) . .
C40 C39 H39 119.9 . .
C37 C39 H39 119.9 . .
C41 C40 C39 119.9(5) . .
C41 C40 H40 120.0 . .
C39 C40 H40 120.0 . .
C40 C41 C100 120.0(4) . .
C40 C41 C96 119.6(4) . .
C100 C41 C96 120.4(4) . .
O93 C42 O94 121.4(4) . .
O93 C42 C49 120.7(5) . .
O94 C42 C49 117.9(5) . .
C49 C43 C45 120.8(5) . .
C49 C43 H43 119.6 . .
C45 C43 H43 119.6 . .
C45 C44 C47 120.8(4) . .
C45 C44 C46 121.4(5) . .
C47 C44 C46 117.8(5) . .
C44 C45 C43 118.9(5) . .
C44 C45 C54 121.4(4) . 2_665
C43 C45 C54 119.7(5) . 2_665
O59 C46 C52 121.2(5) . 2_665
O59 C46 C44 121.9(5) . .
C52 C46 C44 116.9(5) 2_665 .
C48 C47 C44 119.7(5) . .
C48 C47 H47 120.1 . .
C44 C47 H47 120.1 . .
C47 C48 C49 120.0(5) . .
C47 C48 H48 120.0 . .
C49 C48 H48 120.0 . .
C43 C49 C48 119.7(5) . .
C43 C49 C42 122.1(5) . .
C48 C49 C42 118.2(5) . .
C51 C50 C56 121.7(5) . .
C51 C50 H50 119.2 . .
C56 C50 H50 119.2 . .
C50 C51 C52 119.1(5) . .
C50 C51 H51 120.4 . .
C52 C51 H51 120.4 . .
C51 C52 C53 119.9(5) . .
C51 C52 C46 118.3(5) . 2_665
C53 C52 C46 121.9(5) . 2_665
C55 C53 C52 120.1(4) . .
C55 C53 C54 119.6(5) . .
C52 C53 C54 120.3(5) . .
O58 C54 C45 121.0(5) . 2_665
O58 C54 C53 121.6(5) . .
C45 C54 C53 117.4(5) 2_665 .
C53 C55 C56 120.5(5) . .
C53 C55 H55 119.8 . .
C56 C55 H55 119.8 . .
C50 C56 C55 118.6(5) . .
C50 C56 C57 119.3(4) . .
C55 C56 C57 122.1(5) . .
O61 C57 O60 127.3(5) . .
O61 C57 C56 118.3(4) . .
O60 C57 C56 114.4(5) . .
C119 C63 H63A 109.5 . .
C119 C63 H63B 109.5 . .
H63A C63 H63B 109.5 . .
C119 C63 H63C 109.5 . .
H63A C63 H63C 109.5 . .
H63B C63 H63C 109.5 . .
N106 C64 H64A 109.5 . .
N106 C64 H64B 109.5 . .
H64A C64 H64B 109.5 . .
N106 C64 H64C 109.5 . .
H64A C64 H64C 109.5 . .
H64B C64 H64C 109.5 . .
N65 C66 H66A 109.5 . .
N65 C66 H66B 109.5 . .
H66A C66 H66B 109.5 . .
N65 C66 H66C 109.5 . .
H66A C66 H66C 109.5 . .
H66B C66 H66C 109.5 . .
N65 C67 H67A 109.5 . .
N65 C67 H67B 109.5 . .
H67A C67 H67B 109.5 . .
N65 C67 H67C 109.5 . .
H67A C67 H67C 109.5 . .
H67B C67 H67C 109.5 . .
O32 C68 O33 124.6(4) . .
O32 C68 C69 116.6(4) . .
O33 C68 C69 118.8(4) . .
C70 C69 C74 119.0(4) . .
C70 C69 C68 120.5(4) . .
C74 C69 C68 120.4(4) . .
C71 C70 C69 121.1(5) . .
C71 C70 H70 119.4 . .
C69 C70 H70 119.4 . .
C70 C71 C72 119.9(5) . .
C70 C71 H71 120.1 . .
C72 C71 H71 120.1 . .
C71 C72 C73 119.3(5) . .
C71 C72 C96 120.0(4) . 1_655
C73 C72 C96 120.6(4) . 1_655
C74 C73 C72 119.6(4) . .
C74 C73 C102 119.3(4) . .
C72 C73 C102 121.0(4) . .
C73 C74 C69 120.5(4) . .
C73 C74 H74 119.7 . .
C69 C74 H74 119.7 . .
C76 C75 C80 120.6(5) . .
C76 C75 H75 119.7 . .
C80 C75 H75 119.7 . .
C75 C76 C77 120.3(4) . .
C75 C76 H76 119.8 . .
C77 C76 H76 119.8 . .
C76 C77 C78 120.1(5) . .
C76 C77 C82 122.0(4) . .
C78 C77 C82 118.0(5) . .
C77 C78 C79 120.0(5) . .
C77 C78 H78 120.0 . .
C79 C78 H78 120.0 . .
C78 C79 C80 120.1(4) . .
C78 C79 C81 118.4(5) . .
C80 C79 C81 121.6(4) . .
C75 C80 C79 118.9(5) . .
C75 C80 C81 119.6(5) . 2_755
C79 C80 C81 121.5(4) . 2_755
O92 C81 C80 121.8(4) . 2_755
O92 C81 C79 121.3(5) . .
C80 C81 C79 116.9(4) 2_755 .
O84 C82 O83 121.4(5) . .
O84 C82 C77 120.8(4) . .
O83 C82 C77 117.8(5) . .
O84 C82 Mn4 60.5(3) . .
O83 C82 Mn4 60.8(3) . .
C77 C82 Mn4 176.6(4) . .
O85 C86 N90 121.8(6) . .
O85 C86 C87 119.9(6) . .
N90 C86 C87 118.3(6) . .
C86 C87 H87A 109.5 . .
C86 C87 H87B 109.5 . .
H87A C87 H87B 109.5 . .
C86 C87 H87C 109.5 . .
H87A C87 H87C 109.5 . .
H87B C87 H87C 109.5 . .
N90 C88 H88A 109.5 . .
N90 C88 H88B 109.5 . .
H88A C88 H88B 109.5 . .
N90 C88 H88C 109.5 . .
H88A C88 H88C 109.5 . .
H88B C88 H88C 109.5 . .
N90 C89 H89A 109.5 . .
N90 C89 H89B 109.5 . .
H89A C89 H89B 109.5 . .
N90 C89 H89C 109.5 . .
H89A C89 H89C 109.5 . .
H89B C89 H89C 109.5 . .
O95 C96 C41 121.3(5) . .
O95 C96 C72 120.4(5) . 1_455
C41 C96 C72 118.3(4) . 1_455
O99 C97 O98 126.9(5) 2_666 2_666
O99 C97 C17 117.4(4) 2_666 .
O98 C97 C17 115.7(5) 2_666 .
C38 C100 C41 120.3(4) . .
C38 C100 C102 118.3(4) . 1_455
C41 C100 C102 121.4(4) . 1_455
N106 C101 H10A 109.5 . .
N106 C101 H10B 109.5 . .
H10A C101 H10B 109.5 . .
N106 C101 H10C 109.5 . .
H10A C101 H10C 109.5 . .
H10B C101 H10C 109.5 . .
O103 C102 C73 121.6(4) . .
O103 C102 C100 121.1(4) . 1_655
C73 C102 C100 117.4(4) . 1_655
O91 C104 N106 121.4(7) . .
O91 C104 C105 120.5(6) . .
N106 C104 C105 118.1(7) . .
C104 C105 H10D 109.5 . .
C104 C105 H10E 109.5 . .
H10D C105 H10E 109.5 . .
C104 C105 H10F 109.5 . .
H10D C105 H10F 109.5 . .
H10E C105 H10F 109.5 . .
C108 C107 S117 122.9(5) . .
C108 C107 S118 122.9(5) . .
S117 C107 S118 114.0(4) . .
C107 C108 S116 122.8(5) . .
C107 C108 S115 123.3(5) . .
S116 C108 S115 113.7(4) . .
C110 C109 S12 117.5(11) . .
C110 C109 H109 121.2 . .
S12 C109 H109 121.2 . .
C109 C110 S11 119.0(11) . .
C109 C110 H110 120.5 . .
S11 C110 H110 120.5 . .
C112 C111 S117 117.9(6) . .
C112 C111 H111 121.1 . .
S117 C111 H111 121.1 . .
C111 C112 S118 117.8(5) . .
C111 C112 H112 121.1 . .
S118 C112 H112 121.1 . .
C114 C113 S115 118.7(7) . .
C114 C113 H113 120.6 . .
S115 C113 H113 120.6 . .
C113 C114 S116 117.0(8) . .
C113 C114 H114 121.5 . .
S116 C114 H114 121.5 . .
N65 C119 O62 128.5(10) . .
N65 C119 C63 111.5(8) . .
O62 C119 C63 120.0(9) . .
C124 C121 S122 117.9(9) . .
C124 C121 H121 121.0 . .
S122 C121 H121 121.0 . .
C121 C124 S120 118.1(9) . .
C121 C124 H124 121.0 . .
S120 C124 H124 121.0 . .
C125 C125 S122 122.6(8) 2_457 .
C125 C125 S120 122.2(8) 2_457 .
S122 C125 S120 115.2(4) . .

loop_
_geom_bond_atom_site_label_1
_geom_bond_atom_site_label_2
_geom_bond_distance
_geom_bond_site_symmetry_2
Mn1 O34 2.097(3) .
Mn1 O34 2.097(3) 2_656
Mn1 O30 2.143(3) 2_656
Mn1 O30 2.144(3) .
Mn1 O33 2.345(3) .
Mn1 O33 2.345(3) 2_656
Mn2 O60 2.109(3) .
Mn2 O32 2.129(3) .
Mn2 O99 2.129(3) .
Mn2 O83 2.153(3) .
Mn2 O94 2.239(3) .
Mn2 O31 2.279(3) .
Mn3 O35 2.086(3) .
Mn3 O91 2.134(4) .
Mn3 O31 2.210(3) .
Mn3 O33 2.231(3) .
Mn3 O94 2.281(3) .
Mn3 O93 2.378(3) .
Mn4 O98 2.112(4) .
Mn4 O62 2.116(4) .
Mn4 O85 2.175(4) .
Mn4 O61 2.211(4) .
Mn4 O84 2.292(4) .
Mn4 O83 2.298(4) .
Mn4 C82 2.632(5) .
S5 C7 1.732(8) .
S5 C9 1.763(7) .
S6 C8 1.744(9) .
S6 C9 1.758(6) .
S11 C110 1.672(16) .
S11 C10 1.780(7) .
S12 C109 1.726(16) .
S12 C10 1.754(8) .
S115 C113 1.735(11) .
S115 C108 1.767(6) .
S116 C114 1.724(9) .
S116 C108 1.767(7) .
S117 C111 1.740(7) .
S117 C107 1.762(6) .
S118 C112 1.738(8) .
S118 C107 1.769(6) .
S120 C124 1.717(11) .
S120 C125 1.762(8) .
S122 C121 1.736(11) .
S122 C125 1.755(8) .
O13 C21 1.223(6) .
O14 C24 1.227(6) .
O30 C29 1.253(5) .
O31 C29 1.268(5) .
O32 C68 1.253(5) .
O33 C68 1.284(5) .
O34 C36 1.249(6) .
O35 C36 1.270(6) .
O58 C54 1.223(7) .
O59 C46 1.220(6) .
O60 C57 1.269(6) .
O61 C57 1.257(6) .
O62 C119 1.235(8) .
O83 C82 1.280(6) .
O84 C82 1.256(6) .
O85 C86 1.241(7) .
O91 C104 1.254(8) .
O92 C81 1.228(6) .
O93 C42 1.256(6) .
O94 C42 1.287(6) .
O95 C96 1.233(6) .
O98 C97 1.267(6) 2_666
O99 C97 1.245(6) 2_666
O103 C102 1.229(6) .
N65 C119 1.196(11) .
N65 C66 1.463(8) .
N65 C67 1.592(10) .
N90 C86 1.319(8) .
N90 C89 1.461(9) .
N90 C88 1.497(10) .
N106 C104 1.326(9) .
N106 C64 1.471(9) .
N106 C101 1.481(10) .
C7 C8 1.320(11) .
C7 H7 0.9300 .
C8 H8 0.9300 .
C9 C10 1.335(9) .
C15 C16 1.386(7) .
C15 C18 1.407(7) .
C15 H15 0.9300 .
C16 C17 1.419(7) .
C16 H16 0.9300 .
C17 C19 1.383(7) .
C17 C97 1.511(7) .
C18 C20 1.417(7) .
C18 C24 1.467(7) .
C19 C20 1.401(6) .
C19 H19 0.9300 .
C20 C21 1.499(7) .
C21 C22 1.480(7) .
C22 C23 1.406(7) .
C22 C28 1.419(7) .
C23 C25 1.397(7) .
C23 C24 1.495(7) .
C25 C26 1.378(7) .
C25 H25 0.9300 .
C26 C27 1.404(7) .
C26 H26 0.9300 .
C27 C28 1.382(7) .
C27 C29 1.513(7) .
C28 H28 0.9300 .
C36 C37 1.505(6) .
C37 C38 1.397(7) .
C37 C39 1.400(6) .
C38 C100 1.400(7) .
C38 H38 0.9300 .
C39 C40 1.390(7) .
C39 H39 0.9300 .
C40 C41 1.390(7) .
C40 H40 0.9300 .
C41 C100 1.402(6) .
C41 C96 1.485(7) .
C42 C49 1.500(7) .
C43 C49 1.377(7) .
C43 C45 1.402(7) .
C43 H43 0.9300 .
C44 C45 1.396(7) .
C44 C47 1.398(7) .
C44 C46 1.500(7) .
C45 C54 1.494(7) 2_665
C46 C52 1.494(8) 2_665
C47 C48 1.380(7) .
C47 H47 0.9300 .
C48 C49 1.419(7) .
C48 H48 0.9300 .
C50 C51 1.388(8) .
C50 C56 1.398(8) .
C50 H50 0.9300 .
C51 C52 1.406(7) .
C51 H51 0.9300 .
C52 C53 1.407(7) .
C52 C46 1.494(8) 2_665
C53 C55 1.386(7) .
C53 C54 1.507(7) .
C54 C45 1.494(7) 2_665
C55 C56 1.410(6) .
C55 H55 0.9300 .
C56 C57 1.519(7) .
C63 C119 1.588(12) .
C63 H63A 0.9600 .
C63 H63B 0.9600 .
C63 H63C 0.9600 .
C64 H64A 0.9600 .
C64 H64B 0.9600 .
C64 H64C 0.9600 .
C66 H66A 0.9600 .
C66 H66B 0.9600 .
C66 H66C 0.9600 .
C67 H67A 0.9600 .
C67 H67B 0.9600 .
C67 H67C 0.9600 .
C68 C69 1.499(7) .
C69 C70 1.393(7) .
C69 C74 1.394(6) .
C70 C71 1.384(7) .
C70 H70 0.9300 .
C71 C72 1.395(7) .
C71 H71 0.9300 .
C72 C73 1.416(7) .
C72 C96 1.489(7) 1_655
C73 C74 1.390(7) .
C73 C102 1.481(7) .
C74 H74 0.9300 .
C75 C76 1.386(7) .
C75 C80 1.403(6) .
C75 H75 0.9300 .
C76 C77 1.390(7) .
C76 H76 0.9300 .
C77 C78 1.390(6) .
C77 C82 1.506(7) .
C78 C79 1.405(7) .
C78 H78 0.9300 .
C79 C80 1.406(7) .
C79 C81 1.499(6) .
C80 C81 1.472(7) 2_755
C81 C80 1.472(7) 2_755
C86 C87 1.503(9) .
C87 H87A 0.9600 .
C87 H87B 0.9600 .
C87 H87C 0.9600 .
C88 H88A 0.9600 .
C88 H88B 0.9600 .
C88 H88C 0.9600 .
C89 H89A 0.9600 .
C89 H89B 0.9600 .
C89 H89C 0.9600 .
C96 C72 1.489(7) 1_455
C97 O99 1.245(6) 2_666
C97 O98 1.267(6) 2_666
C100 C102 1.502(7) 1_455
C101 H10A 0.9600 .
C101 H10B 0.9600 .
C101 H10C 0.9600 .
C102 C100 1.502(7) 1_655
C104 C105 1.521(10) .
C105 H10D 0.9600 .
C105 H10E 0.9600 .
C105 H10F 0.9600 .
C107 C108 1.334(9) .
C109 C110 1.34(2) .
C109 H109 0.9300 .
C110 H110 0.9300 .
C111 C112 1.338(10) .
C111 H111 0.9300 .
C112 H112 0.9300 .
C113 C114 1.341(14) .
C113 H113 0.9300 .
C114 H114 0.9300 .
C121 C124 1.348(14) .
C121 H121 0.9300 .
C124 H124 0.9300 .
C125 C125 1.384(15) 2_457

loop_
_geom_torsion_atom_site_label_1
_geom_torsion_atom_site_label_2
_geom_torsion_atom_site_label_3
_geom_torsion_atom_site_label_4
_geom_torsion
_geom_torsion_site_symmetry_1
_geom_torsion_site_symmetry_4
O34 Mn1 O30 C29 -87.8(6) . .
O34 Mn1 O30 C29 92.2(6) 2_656 .
O30 Mn1 O30 C29 -8.1(17) 2_656 .
O33 Mn1 O30 C29 4.0(5) . .
O33 Mn1 O30 C29 -176.0(5) 2_656 .
O35 Mn3 O31 C29 40.0(4) . .
O91 Mn3 O31 C29 -143.7(6) . .
O33 Mn3 O31 C29 -61.8(3) . .
O94 Mn3 O31 C29 -170.8(4) . .
O93 Mn3 O31 C29 132.4(3) . .
O35 Mn3 O31 Mn2 179.47(13) . .
O91 Mn3 O31 Mn2 -4.3(6) . .
O33 Mn3 O31 Mn2 77.60(12) . .
O94 Mn3 O31 Mn2 -31.35(11) . .
O93 Mn3 O31 Mn2 -88.15(13) . .
O60 Mn2 O31 C29 -102.1(4) . .
O32 Mn2 O31 C29 90.7(4) . .
O99 Mn2 O31 C29 -2.5(4) . .
O83 Mn2 O31 C29 -6(2) . .
O94 Mn2 O31 C29 169.7(4) . .
O60 Mn2 O31 Mn3 120.30(14) . .
O32 Mn2 O31 Mn3 -46.91(13) . .
O99 Mn2 O31 Mn3 -140.09(13) . .
O83 Mn2 O31 Mn3 -143.2(18) . .
O94 Mn2 O31 Mn3 32.09(12) . .
O60 Mn2 O32 C68 -117.3(7) . .
O99 Mn2 O32 C68 69.3(5) . .
O83 Mn2 O32 C68 160.8(5) . .
O94 Mn2 O32 C68 -90.5(5) . .
O31 Mn2 O32 C68 -15.3(5) . .
O35 Mn3 O33 C68 -170.3(3) . .
O91 Mn3 O33 C68 92.5(3) . .
O31 Mn3 O33 C68 -73.5(3) . .
O94 Mn3 O33 C68 1.4(3) . .
O93 Mn3 O33 C68 -5.8(7) . .
O35 Mn3 O33 Mn1 -29.59(17) . .
O91 Mn3 O33 Mn1 -126.82(16) . .
O31 Mn3 O33 Mn1 67.22(13) . .
O94 Mn3 O33 Mn1 142.07(13) . .
O93 Mn3 O33 Mn1 134.9(5) . .
O34 Mn1 O33 C68 -178.9(4) . .
O34 Mn1 O33 C68 1.1(4) 2_656 .
O30 Mn1 O33 C68 -94.5(4) 2_656 .
O30 Mn1 O33 C68 85.5(4) . .
O33 Mn1 O33 C68 -46.1(8) 2_656 .
O34 Mn1 O33 Mn3 47.45(15) . .
O34 Mn1 O33 Mn3 -132.55(15) 2_656 .
O30 Mn1 O33 Mn3 131.88(14) 2_656 .
O30 Mn1 O33 Mn3 -48.12(14) . .
O33 Mn1 O33 Mn3 -179.82(19) 2_656 .
O34 Mn1 O34 C36 -26(7) 2_656 .
O30 Mn1 O34 C36 -147.6(5) 2_656 .
O30 Mn1 O34 C36 32.4(5) . .
O33 Mn1 O34 C36 -54.8(5) . .
O33 Mn1 O34 C36 125.2(5) 2_656 .
O91 Mn3 O35 C36 78.9(5) . .
O31 Mn3 O35 C36 -102.0(5) . .
O33 Mn3 O35 C36 -12.4(5) . .
O94 Mn3 O35 C36 -176.8(4) . .
O93 Mn3 O35 C36 171.7(5) . .
O32 Mn2 O60 C57 -97.1(8) . .
O99 Mn2 O60 C57 76.2(6) . .
O83 Mn2 O60 C57 -15.0(6) . .
O94 Mn2 O60 C57 -123.4(6) . .
O31 Mn2 O60 C57 161.0(6) . .
O98 Mn4 O61 C57 -52.1(4) . .
O62 Mn4 O61 C57 -154.9(4) . .
O85 Mn4 O61 C57 103.5(14) . .
O84 Mn4 O61 C57 108.5(4) . .
O83 Mn4 O61 C57 51.0(4) . .
C82 Mn4 O61 C57 80.1(4) . .
O98 Mn4 O62 C119 -146.2(9) . .
O85 Mn4 O62 C119 121.3(9) . .
O61 Mn4 O62 C119 -52.7(9) . .
O84 Mn4 O62 C119 36.7(9) . .
O83 Mn4 O62 C119 34.3(10) . .
C82 Mn4 O62 C119 35.4(9) . .
O60 Mn2 O83 C82 -71.2(7) . .
O32 Mn2 O83 C82 95.9(7) . .
O99 Mn2 O83 C82 -170.9(7) . .
O94 Mn2 O83 C82 17.0(7) . .
O31 Mn2 O83 C82 -167.8(16) . .
O60 Mn2 O83 Mn4 52.36(16) . .
O32 Mn2 O83 Mn4 -140.59(15) . .
O99 Mn2 O83 Mn4 -47.36(16) . .
O94 Mn2 O83 Mn4 140.54(13) . .
O31 Mn2 O83 Mn4 -44.2(19) . .
O98 Mn4 O83 C82 -177.7(3) . .
O62 Mn4 O83 C82 1.8(5) . .
O85 Mn4 O83 C82 -86.1(3) . .
O61 Mn4 O83 C82 89.0(3) . .
O84 Mn4 O83 C82 -1.0(3) . .
O98 Mn4 O83 Mn2 25.95(19) . .
O62 Mn4 O83 Mn2 -154.5(3) . .
O85 Mn4 O83 Mn2 117.59(17) . .
O61 Mn4 O83 Mn2 -67.29(16) . .
O84 Mn4 O83 Mn2 -157.3(2) . .
C82 Mn4 O83 Mn2 -156.3(4) . .
O98 Mn4 O84 C82 10.7(6) . .
O62 Mn4 O84 C82 -177.7(3) . .
O85 Mn4 O84 C82 91.5(3) . .
O61 Mn4 O84 C82 -88.0(3) . .
O83 Mn4 O84 C82 1.1(3) . .
O98 Mn4 O85 C86 -82.5(7) . .
O62 Mn4 O85 C86 20.4(7) . .
O61 Mn4 O85 C86 121.9(13) . .
O84 Mn4 O85 C86 116.8(7) . .
O83 Mn4 O85 C86 174.5(7) . .
C82 Mn4 O85 C86 145.4(7) . .
O35 Mn3 O91 C104 58.0(7) . .
O31 Mn3 O91 C104 -118.3(8) . .
O33 Mn3 O91 C104 160.1(7) . .
O94 Mn3 O91 C104 -92.0(7) . .
O93 Mn3 O91 C104 -35.2(7) . .
O35 Mn3 O93 C42 172.9(3) . .
O91 Mn3 O93 C42 -89.9(3) . .
O31 Mn3 O93 C42 76.0(3) . .
O33 Mn3 O93 C42 8.1(7) . .
O94 Mn3 O93 C42 -0.1(3) . .
O60 Mn2 O94 C42 -26.7(4) . .
O32 Mn2 O94 C42 159.2(4) . .
O99 Mn2 O94 C42 87.6(5) . .
O83 Mn2 O94 C42 -114.6(4) . .
O31 Mn2 O94 C42 65.7(4) . .
O60 Mn2 O94 Mn3 -123.33(13) . .
O32 Mn2 O94 Mn3 62.53(12) . .
O99 Mn2 O94 Mn3 -9.0(4) . .
O83 Mn2 O94 Mn3 148.73(13) . .
O31 Mn2 O94 Mn3 -30.92(11) . .
O35 Mn3 O94 C42 -13.6(4) . .
O91 Mn3 O94 C42 92.3(3) . .
O31 Mn3 O94 C42 -94.1(3) . .
O33 Mn3 O94 C42 -177.6(3) . .
O93 Mn3 O94 C42 0.1(3) . .
O35 Mn3 O94 Mn2 112.4(3) . .
O91 Mn3 O94 Mn2 -141.67(15) . .
O31 Mn3 O94 Mn2 31.92(12) . .
O33 Mn3 O94 Mn2 -51.59(15) . .
O93 Mn3 O94 Mn2 126.13(18) . .
O62 Mn4 O98 C97 -162.0(4) . 2_666
O85 Mn4 O98 C97 -70.0(4) . 2_666
O61 Mn4 O98 C97 107.5(4) . 2_666
O84 Mn4 O98 C97 9.4(7) . 2_666
O83 Mn4 O98 C97 17.8(4) . 2_666
C82 Mn4 O98 C97 16.3(5) . 2_666
O60 Mn2 O99 C97 -21.2(4) . 2_666
O32 Mn2 O99 C97 157.3(4) . 2_666
O83 Mn2 O99 C97 67.5(4) . 2_666
O94 Mn2 O99 C97 -133.6(5) . 2_666
O31 Mn2 O99 C97 -112.3(4) . 2_666
C9 S5 C7 C8 4.0(7) . .
S5 C7 C8 S6 -1.1(9) . .
C9 S6 C8 C7 -2.5(7) . .
C8 S6 C9 C10 -177.7(6) . .
C8 S6 C9 S5 5.0(4) . .
C7 S5 C9 C10 177.3(6) . .
C7 S5 C9 S6 -5.5(4) . .
S6 C9 C10 S12 -179.2(4) . .
S5 C9 C10 S12 -2.3(9) . .
S6 C9 C10 S11 -2.1(9) . .
S5 C9 C10 S11 174.8(4) . .
C109 S12 C10 C9 178.8(8) . .
C109 S12 C10 S11 1.4(7) . .
C110 S11 C10 C9 -178.7(8) . .
C110 S11 C10 S12 -1.3(7) . .
C18 C15 C16 C17 -3.3(8) . .
C15 C16 C17 C19 3.4(8) . .
C15 C16 C17 C97 -177.2(5) . .
C16 C15 C18 C20 0.3(8) . .
C16 C15 C18 C24 179.3(5) . .
C16 C17 C19 C20 -0.4(7) . .
C97 C17 C19 C20 -179.8(4) . .
C17 C19 C20 C18 -2.7(7) . .
C17 C19 C20 C21 176.6(4) . .
C15 C18 C20 C19 2.7(7) . .
C24 C18 C20 C19 -176.3(5) . .
C15 C18 C20 C21 -176.5(5) . .
C24 C18 C20 C21 4.5(7) . .
C19 C20 C21 O13 0.1(8) . .
C18 C20 C21 O13 179.4(5) . .
C19 C20 C21 C22 -179.5(4) . .
C18 C20 C21 C22 -0.2(7) . .
O13 C21 C22 C23 176.6(5) . .
C20 C21 C22 C23 -3.8(7) . .
O13 C21 C22 C28 -5.9(8) . .
C20 C21 C22 C28 173.7(4) . .
C28 C22 C23 C25 4.7(7) . .
C21 C22 C23 C25 -177.8(5) . .
C28 C22 C23 C24 -173.8(4) . .
C21 C22 C23 C24 3.6(7) . .
C15 C18 C24 O14 -0.9(8) . .
C20 C18 C24 O14 178.2(5) . .
C15 C18 C24 C23 176.3(5) . .
C20 C18 C24 C23 -4.6(7) . .
C25 C23 C24 O14 -0.7(8) . .
C22 C23 C24 O14 177.8(5) . .
C25 C23 C24 C18 -177.9(5) . .
C22 C23 C24 C18 0.6(7) . .
C22 C23 C25 C26 -3.2(8) . .
C24 C23 C25 C26 175.3(5) . .
C23 C25 C26 C27 -0.2(8) . .
C25 C26 C27 C28 2.1(8) . .
C25 C26 C27 C29 -174.7(5) . .
C26 C27 C28 C22 -0.5(7) . .
C29 C27 C28 C22 176.2(4) . .
C23 C22 C28 C27 -2.9(7) . .
C21 C22 C28 C27 179.6(5) . .
Mn1 O30 C29 O31 12.7(9) . .
Mn1 O30 C29 C27 -169.1(4) . .
Mn3 O31 C29 O30 24.0(6) . .
Mn2 O31 C29 O30 -103.1(5) . .
Mn3 O31 C29 C27 -154.2(3) . .
Mn2 O31 C29 C27 78.7(5) . .
C28 C27 C29 O30 2.2(7) . .
C26 C27 C29 O30 178.9(4) . .
C28 C27 C29 O31 -179.5(4) . .
C26 C27 C29 O31 -2.7(7) . .
Mn1 O34 C36 O35 17.0(8) . .
Mn1 O34 C36 C37 -164.8(3) . .
Mn3 O35 C36 O34 27.1(8) . .
Mn3 O35 C36 C37 -151.2(3) . .
O34 C36 C37 C38 177.9(5) . .
O35 C36 C37 C38 -3.7(7) . .
O34 C36 C37 C39 -2.3(7) . .
O35 C36 C37 C39 176.2(5) . .
C39 C37 C38 C100 -3.2(7) . .
C36 C37 C38 C100 176.6(4) . .
C38 C37 C39 C40 5.5(8) . .
C36 C37 C39 C40 -174.3(5) . .
C37 C39 C40 C41 -3.5(8) . .
C39 C40 C41 C100 -0.7(8) . .
C39 C40 C41 C96 178.7(5) . .
Mn3 O93 C42 O94 0.2(5) . .
Mn3 O93 C42 C49 -179.2(4) . .
Mn2 O94 C42 O93 -97.8(5) . .
Mn3 O94 C42 O93 -0.2(5) . .
Mn2 O94 C42 C49 81.6(5) . .
Mn3 O94 C42 C49 179.2(4) . .
C47 C44 C45 C43 3.3(8) . .
C46 C44 C45 C43 -175.4(5) . .
C47 C44 C45 C54 -177.3(5) . 2_665
C46 C44 C45 C54 4.1(8) . 2_665
C49 C43 C45 C44 -0.3(8) . .
C49 C43 C45 C54 -179.8(5) . 2_665
C45 C44 C46 O59 -177.6(6) . .
C47 C44 C46 O59 3.7(9) . .
C45 C44 C46 C52 3.6(8) . 2_665
C47 C44 C46 C52 -175.1(5) . 2_665
C45 C44 C47 C48 -3.2(8) . .
C46 C44 C47 C48 175.4(5) . .
C44 C47 C48 C49 0.3(8) . .
C45 C43 C49 C48 -2.5(8) . .
C45 C43 C49 C42 175.6(5) . .
C47 C48 C49 C43 2.6(8) . .
C47 C48 C49 C42 -175.6(5) . .
O93 C42 C49 C43 11.0(8) . .
O94 C42 C49 C43 -168.4(5) . .
O93 C42 C49 C48 -170.9(5) . .
O94 C42 C49 C48 9.7(7) . .
C56 C50 C51 C52 3.1(8) . .
C50 C51 C52 C53 0.3(8) . .
C50 C51 C52 C46 -179.5(5) . 2_665
C51 C52 C53 C55 -3.9(8) . .
C46 C52 C53 C55 175.9(5) 2_665 .
C51 C52 C53 C54 175.9(5) . .
C46 C52 C53 C54 -4.4(8) 2_665 .
C55 C53 C54 O58 -2.0(9) . .
C52 C53 C54 O58 178.2(6) . .
C55 C53 C54 C45 176.4(5) . 2_665
C52 C53 C54 C45 -3.4(8) . 2_665
C52 C53 C55 C56 4.1(8) . .
C54 C53 C55 C56 -175.6(5) . .
C51 C50 C56 C55 -2.9(8) . .
C51 C50 C56 C57 175.2(5) . .
C53 C55 C56 C50 -0.8(8) . .
C53 C55 C56 C57 -178.9(5) . .
Mn4 O61 C57 O60 -16.5(7) . .
Mn4 O61 C57 C56 162.1(3) . .
Mn2 O60 C57 O61 -8.3(9) . .
Mn2 O60 C57 C56 173.0(4) . .
C50 C56 C57 O61 -164.2(5) . .
C55 C56 C57 O61 13.8(7) . .
C50 C56 C57 O60 14.6(7) . .
C55 C56 C57 O60 -167.3(5) . .
Mn2 O32 C68 O33 37.0(8) . .
Mn2 O32 C68 C69 -141.1(4) . .
Mn3 O33 C68 O32 17.0(6) . .
Mn1 O33 C68 O32 -114.4(5) . .
Mn3 O33 C68 C69 -165.0(3) . .
Mn1 O33 C68 C69 63.7(5) . .
O32 C68 C69 C70 -174.6(5) . .
O33 C68 C69 C70 7.2(7) . .
O32 C68 C69 C74 9.3(7) . .
O33 C68 C69 C74 -168.9(4) . .
C74 C69 C70 C71 6.4(8) . .
C68 C69 C70 C71 -169.7(5) . .
C69 C70 C71 C72 -0.9(8) . .
C70 C71 C72 C73 -5.0(8) . .
C70 C71 C72 C96 171.7(5) . 1_655
C71 C72 C73 C74 5.3(8) . .
C96 C72 C73 C74 -171.4(5) 1_655 .
C71 C72 C73 C102 -178.1(5) . .
C96 C72 C73 C102 5.2(8) 1_655 .
C72 C73 C74 C69 0.2(7) . .
C102 C73 C74 C69 -176.4(5) . .
C70 C69 C74 C73 -6.0(7) . .
C68 C69 C74 C73 170.2(4) . .
C80 C75 C76 C77 -0.2(8) . .
C75 C76 C77 C78 -1.7(8) . .
C75 C76 C77 C82 178.2(5) . .
C76 C77 C78 C79 2.1(8) . .
C82 C77 C78 C79 -177.8(5) . .
C77 C78 C79 C80 -0.6(8) . .
C77 C78 C79 C81 179.9(5) . .
C76 C75 C80 C79 1.6(8) . .
C76 C75 C80 C81 -178.8(5) . 2_755
C78 C79 C80 C75 -1.2(8) . .
C81 C79 C80 C75 178.3(5) . .
C78 C79 C80 C81 179.2(5) . 2_755
C81 C79 C80 C81 -1.3(9) . 2_755
C78 C79 C81 O92 1.8(8) . .
C80 C79 C81 O92 -177.7(5) . .
C78 C79 C81 C80 -179.2(5) . 2_755
C80 C79 C81 C80 1.3(8) . 2_755
Mn4 O84 C82 O83 -1.9(5) . .
Mn4 O84 C82 C77 176.4(4) . .
Mn2 O83 C82 O84 129.0(6) . .
Mn4 O83 C82 O84 1.9(5) . .
Mn2 O83 C82 C77 -49.3(9) . .
Mn4 O83 C82 C77 -176.5(4) . .
Mn2 O83 C82 Mn4 127.1(7) . .
C76 C77 C82 O84 174.2(5) . .
C78 C77 C82 O84 -6.0(8) . .
C76 C77 C82 O83 -7.5(8) . .
C78 C77 C82 O83 172.4(5) . .
C76 C77 C82 Mn4 -73(6) . .
C78 C77 C82 Mn4 107(6) . .
O98 Mn4 C82 O84 -175.2(3) . .
O62 Mn4 C82 O84 2.8(4) . .
O85 Mn4 C82 O84 -86.0(3) . .
O61 Mn4 C82 O84 91.5(3) . .
O83 Mn4 C82 O84 -178.1(5) . .
O98 Mn4 C82 O83 3.0(4) . .
O62 Mn4 C82 O83 -179.0(3) . .
O85 Mn4 C82 O83 92.1(3) . .
O61 Mn4 C82 O83 -90.3(3) . .
O84 Mn4 C82 O83 178.1(5) . .
O98 Mn4 C82 C77 70(6) . .
O62 Mn4 C82 C77 -112(6) . .
O85 Mn4 C82 C77 159(6) . .
O61 Mn4 C82 C77 -23(6) . .
O84 Mn4 C82 C77 -115(6) . .
O83 Mn4 C82 C77 67(6) . .
Mn4 O85 C86 N90 -133.5(6) . .
Mn4 O85 C86 C87 46.0(9) . .
C89 N90 C86 O85 179.5(6) . .
C88 N90 C86 O85 0.9(9) . .
C89 N90 C86 C87 0.0(9) . .
C88 N90 C86 C87 -178.6(6) . .
C40 C41 C96 O95 -7.3(8) . .
C100 C41 C96 O95 172.0(5) . .
C40 C41 C96 C72 170.7(5) . 1_455
C100 C41 C96 C72 -9.9(8) . 1_455
C19 C17 C97 O99 166.3(5) . 2_666
C16 C17 C97 O99 -13.1(7) . 2_666
C19 C17 C97 O98 -12.7(7) . 2_666
C16 C17 C97 O98 167.9(5) . 2_666
C37 C38 C100 C41 -1.0(7) . .
C37 C38 C100 C102 176.3(5) . 1_455
C40 C41 C100 C38 3.0(8) . .
C96 C41 C100 C38 -176.4(5) . .
C40 C41 C100 C102 -174.2(5) . 1_455
C96 C41 C100 C102 6.4(8) . 1_455
C74 C73 C102 O103 -11.1(8) . .
C72 C73 C102 O103 172.3(5) . .
C74 C73 C102 C100 167.8(4) . 1_655
C72 C73 C102 C100 -8.7(7) . 1_655
Mn3 O91 C104 N106 166.1(5) . .
Mn3 O91 C104 C105 -11.5(11) . .
C64 N106 C104 O91 -178.5(7) . .
C101 N106 C104 O91 6.8(11) . .
C64 N106 C104 C105 -0.9(11) . .
C101 N106 C104 C105 -175.6(7) . .
C111 S117 C107 C108 -165.0(6) . .
C111 S117 C107 S118 11.3(4) . .
C112 S118 C107 C108 165.3(6) . .
C112 S118 C107 S117 -11.0(4) . .
S117 C107 C108 S116 -0.5(8) . .
S118 C107 C108 S116 -176.4(3) . .
S117 C107 C108 S115 175.3(3) . .
S118 C107 C108 S115 -0.7(8) . .
C114 S116 C108 C107 163.2(6) . .
C114 S116 C108 S115 -13.0(4) . .
C113 S115 C108 C107 -162.7(6) . .
C113 S115 C108 S116 13.5(5) . .
C10 S12 C109 C110 -1.1(17) . .
S12 C109 C110 S11 0(2) . .
C10 S11 C110 C109 0.6(18) . .
C107 S117 C111 C112 -7.4(6) . .
S117 C111 C112 S118 0.8(8) . .
C107 S118 C112 C111 6.3(6) . .
C108 S115 C113 C114 -9.3(8) . .
S115 C113 C114 S116 1.6(11) . .
C108 S116 C114 C113 7.0(8) . .
C66 N65 C119 O62 -170.4(7) . .
C67 N65 C119 O62 1.6(11) . .
C66 N65 C119 C63 8.8(11) . .
C67 N65 C119 C63 -179.2(6) . .
Mn4 O62 C119 N65 -93.8(10) . .
Mn4 O62 C119 C63 87.0(10) . .
C125 S122 C121 C124 -2.4(9) . .
S122 C121 C124 S120 0.3(12) . .
C125 S120 C124 C121 2.0(9) . .
C121 S122 C125 C125 -175.9(10) . 2_457
C121 S122 C125 S120 3.7(6) . .
C124 S120 C125 C125 176.0(10) . 2_457
C124 S120 C125 S122 -3.6(6) . .
